data_7061518
loop_
_publ_author_name
'Horniichuk, Oleksandr Ye.'
'Ridier, Karl'
'Moln\'ar, G\'abor'
'Kotsyubynsky, Volodymyr O.'
'Shova, Sergiu'
'Amirkhanov, Vladimir M.'
'Gural'skiy, Il&#x2019;ya A.'
'Salmon, Lionel'
'Bousseksou, Azzedine'

_publ_section_title
;
 Solvatomorphism, polymorphism and spin crossover in
 bis[hydrotris(1,2,3-triazol-1-yl)borate]iron(ii)
;
_journal_issue 24
_journal_name_full 'New Journal of Chemistry'
_journal_page_first 11734
_journal_page_last 11740
_journal_paper_doi 10.1039/D2NJ01471H
_journal_volume 46
_journal_year 2022
_chemical_formula_moiety 'C12 H14 B2 Fe N18'
_chemical_formula_sum 'C12 H14 B2 Fe N18'
_chemical_formula_weight 487.88
_space_group_crystal_system monoclinic
_space_group_IT_number 14
_space_group_name_Hall '-P 2ybc'
_space_group_name_H-M_alt 'P 1 21/c 1'
_atom_sites_solution_hydrogens geom
_atom_sites_solution_primary direct
_audit_creation_date 2021-10-11
_audit_creation_method
;
Olex2 1.3
(compiled 2020.11.12 svn.r5f609507 for OlexSys, GUI svn.r6408)
;
_audit_update_record
;
2022-05-08 deposited with the CCDC.	2022-05-18 downloaded from the CCDC.
;
_cell_angle_alpha 90
_cell_angle_beta 100.91(2)
_cell_angle_gamma 90
_cell_formula_units_Z 2
_cell_length_a 8.2563(13)
_cell_length_b 8.2491(19)
_cell_length_c 15.902(4)
_cell_measurement_reflns_used 1851
_cell_measurement_temperature 293(2)
_cell_measurement_theta_max 23.6740
_cell_measurement_theta_min 2.3920
_cell_volume 1063.5(4)
_computing_cell_refinement 'CrysAlisPro 1.171.41.93a (Rigaku OD, 2020)'
_computing_data_collection 'CrysAlisPro 1.171.41.93a (Rigaku OD, 2020)'
_computing_data_reduction 'CrysAlisPro 1.171.41.93a (Rigaku OD, 2020)'
_computing_molecular_graphics 'Olex2 1.3 (Dolomanov et al., 2009)'
_computing_publication_material 'Olex2 1.3 (Dolomanov et al., 2009)'
_computing_structure_refinement 'SHELXL 2018/3 (Sheldrick, 2015)'
_computing_structure_solution 'SHELXS  (Sheldrick, 2008)'
_diffrn_ambient_temperature 293(2)
_diffrn_detector 'CCD plate'
_diffrn_detector_area_resol_mean 16.1593
_diffrn_detector_type Eos
_diffrn_measured_fraction_theta_full 0.988
_diffrn_measured_fraction_theta_max 0.825
_diffrn_measurement_details
;
List of Runs (angles in degrees, time in seconds):

  # Type    Start    End  Width  t~exp~   \w     \q     \k     \f   Frames
#--------------------------------------------------------------------------
  1  \w    -10.00  51.00   1.00   30.00    --  -16.23  71.00 122.00   61
  2  \w    -83.00   7.00   1.00   30.00    --  -16.23 -71.00  -8.00   90
  3  \w     -3.00  45.00   1.00   30.00    --   18.73  71.00 122.00   48
  4  \w     -8.00  21.00   1.00   30.00    --   18.73  77.00   0.00   29
  5  \w      2.00  32.00   1.00   30.00    --   18.73  77.00 -90.00   30
  6  \w     -7.00  34.00   1.00   30.00    --   18.73  77.00-120.00   41
  7  \w    -43.00 -17.00   1.00   30.00    --   17.79 -70.00-134.00   26
  8  \w     -4.00  21.00   1.00   30.00    --   17.79  77.00-180.00   25
  9  \w     -9.00  16.00   1.00   30.00    --   17.79  77.00-120.00   25
 10  \w      2.00  28.00   1.00   30.00    --   17.79  77.00 -60.00   26
;
_diffrn_measurement_device 'four-circle diffractometer'
_diffrn_measurement_device_type 'Xcalibur, Eos'
_diffrn_measurement_method '\w scans'
_diffrn_orient_matrix_type 'CrysAlisPro convention (1999,Acta A55,543-557)'
_diffrn_orient_matrix_UB_11 -0.0145020157
_diffrn_orient_matrix_UB_12 0.0234846902
_diffrn_orient_matrix_UB_13 -0.0436811238
_diffrn_orient_matrix_UB_21 0.0513525098
_diffrn_orient_matrix_UB_22 -0.0640465521
_diffrn_orient_matrix_UB_23 -0.0090196654
_diffrn_orient_matrix_UB_31 -0.0693669464
_diffrn_orient_matrix_UB_32 -0.0524313312
_diffrn_orient_matrix_UB_33 -0.0084253374
_diffrn_radiation_monochromator graphite
_diffrn_radiation_probe x-ray
_diffrn_radiation_type 'Mo K\a'
_diffrn_radiation_wavelength 0.71073
_diffrn_reflns_av_unetI/netI 0.0936
_diffrn_reflns_Laue_measured_fraction_full 0.988
_diffrn_reflns_Laue_measured_fraction_max 0.825
_diffrn_reflns_limit_h_max 10
_diffrn_reflns_limit_h_min -10
_diffrn_reflns_limit_k_max 11
_diffrn_reflns_limit_k_min -10
_diffrn_reflns_limit_l_max 21
_diffrn_reflns_limit_l_min -21
_diffrn_reflns_number 2425
_diffrn_reflns_point_group_measured_fraction_full 0.988
_diffrn_reflns_point_group_measured_fraction_max 0.825
_diffrn_reflns_theta_full 25.242
_diffrn_reflns_theta_max 29.418
_diffrn_reflns_theta_min 2.512
_diffrn_source 'fine-focus sealed X-ray tube'
_diffrn_source_type 'Enhance (Mo) X-ray Source'
_exptl_absorpt_coefficient_mu 0.753
_exptl_absorpt_correction_T_max 1.00000
_exptl_absorpt_correction_T_min 0.42959
_exptl_absorpt_correction_type multi-scan
_exptl_absorpt_process_details
;
CrysAlisPro 1.171.41.93a (Rigaku Oxford Diffraction, 2020)
Empirical absorption correction using spherical harmonics,
implemented in SCALE3 ABSPACK scaling algorithm.
;
_exptl_crystal_colour red
_exptl_crystal_colour_primary red
_exptl_crystal_density_diffrn 1.524
_exptl_crystal_description block
_exptl_crystal_F_000 496
_exptl_crystal_size_max 0.7
_exptl_crystal_size_mid 0.35
_exptl_crystal_size_min 0.23
_refine_diff_density_max 2.502
_refine_diff_density_min -1.375
_refine_diff_density_rms 0.252
_refine_ls_extinction_method none
_refine_ls_goodness_of_fit_ref 1.104
_refine_ls_hydrogen_treatment constr
_refine_ls_matrix_type full
_refine_ls_number_parameters 154
_refine_ls_number_reflns 2425
_refine_ls_number_restraints 59
_refine_ls_restrained_S_all 1.100
_refine_ls_R_factor_all 0.2663
_refine_ls_R_factor_gt 0.2410
_refine_ls_shift/su_max 0.000
_refine_ls_shift/su_mean 0.000
_refine_ls_structure_factor_coef Fsqd
_refine_ls_weighting_details 'w=1/[\s^2^(Fo^2^)+(0.1002P)^2^+62.2669P] where P=(Fo^2^+2Fc^2^)/3'
_refine_ls_weighting_scheme calc
_refine_ls_wR_factor_gt 0.5271
_refine_ls_wR_factor_ref 0.5393
_reflns_Friedel_coverage 0.000
_reflns_number_gt 1801
_reflns_number_total 2425
_reflns_threshold_expression 'I > 2\s(I)'
_cod_data_source_file d2nj01471h2.cif
_cod_data_source_block shi_5186_ilgu
_cod_depositor_comments 'Adding full bibliography for 7061516--7061521.cif.'
_cod_database_code 7061518
_shelx_shelxl_version_number 2018/3
_chemical_oxdiff_formula C20H20N9B2Fe1
_chemical_oxdiff_usercomment 'HO-443_40 C'
_shelx_space_group_comment
;
The symmetry employed for this shelxl refinement is uniquely defined
by the following loop, which should always be used as a source of
symmetry information in preference to the above space-group names.
They are only intended as comments.
;
_shelx_estimated_absorpt_t_max 0.846
_shelx_estimated_absorpt_t_min 0.621
_reflns_odcompleteness_completeness 98.33
_reflns_odcompleteness_iscentric 1
_reflns_odcompleteness_theta 26.32
_olex2_refinement_description
;
1. Twinned data refinement
 Scales: 0.791(17)
 0.072(9) 0.137(14)
2. Fixed Uiso
 At 1.2 times of:
  All B(H) groups, All C(H) groups
3. Restrained distances
 B1-H1A
 1.1 with sigma of 0.02
 N3-N2
 1.34 with sigma of 0.02
 C6-C5
 1.34 with sigma of 0.02
 C3-C4
 1.34 with sigma of 0.02
 N7-N8
 1.34 with sigma of 0.02
4. Uiso/Uaniso restraints and constraints
Uanis(C6) \\sim Ueq, Uanis(C5) \\sim Ueq, Uanis(N4) \\sim Ueq, Uanis(N5) \\sim
Ueq, Uanis(C2) \\sim Ueq, Uanis(C1) \\sim Ueq, Uanis(N7) \\sim Ueq, Uanis(N8)
\\sim Ueq, Uanis(N9) \\sim Ueq: with sigma of 0.01 and sigma for terminal atoms
of 0.02
5.a Ternary CH refined with riding coordinates and stretchable bonds:
 B1(H1A)
5.b Aromatic/amide H refined with riding coordinates:
 C1(H1), C2(H2), C4(H4), C3(H3), C6(H6), C5(H5)
;
_olex2_date_sample_data_collection 2021-10-11
_olex2_submission_special_instructions 'No special instructions were received'
_oxdiff_exptl_absorpt_empirical_details
;
Empirical correction (ABSPACK) includes:
- Absorption correction using spherical harmonics
- Frame scaling
;
_oxdiff_exptl_absorpt_empirical_full_max 1.605
_oxdiff_exptl_absorpt_empirical_full_min 0.483

loop_
_space_group_symop_operation_xyz
'x, y, z'
'-x, y+1/2, -z+1/2'
'-x, -y, -z'
'x, -y-1/2, z-1/2'

loop_
_atom_site_label
_atom_site_type_symbol
_atom_site_fract_x
_atom_site_fract_y
_atom_site_fract_z
_atom_site_U_iso_or_equiv
_atom_site_adp_type
_atom_site_occupancy
_atom_site_site_symmetry_order
_atom_site_calc_flag
_atom_site_refinement_flags_posn
_atom_site_refinement_flags_adp
_atom_site_refinement_flags_occupancy
_atom_site_disorder_assembly
_atom_site_disorder_group
Fe1 Fe 0.500000 0.500000 0.000000 0.0386(11) Uani 1 2 d S . P . .
N2 N 0.2955(17) 0.4510(16) 0.0444(11) 0.034(4) Uani 1 1 d D . . . .
N5 N 0.595(2) 0.576(2) 0.1135(11) 0.043(4) Uani 1 1 d . U . . .
C1 C 0.080(3) 0.355(3) 0.0766(14) 0.047(5) Uani 1 1 d . U . . .
H1 H -0.007020 0.285529 0.079142 0.057 Uiso 1 1 calc R U . . .
N4 N 0.507(2) 0.679(3) 0.1575(13) 0.051(5) Uani 1 1 d . U . . .
N3 N 0.207(2) 0.3172(19) 0.0376(13) 0.045(4) Uani 1 1 d D . . . .
C2 C 0.094(3) 0.510(4) 0.1127(15) 0.058(6) Uani 1 1 d . U . . .
H2 H 0.022303 0.563737 0.141532 0.070 Uiso 1 1 calc R U . . .
N1 N 0.238(2) 0.559(2) 0.0947(13) 0.046(5) Uani 1 1 d . . . . .
N6 N 0.746(2) 0.558(3) 0.1617(13) 0.052(5) Uani 1 1 d . . . . .
C4 C 0.595(3) 0.711(4) 0.2339(16) 0.079(10) Uani 1 1 d D . . . .
H4 H 0.561803 0.769893 0.277601 0.094 Uiso 1 1 calc R U . . .
C3 C 0.743(3) 0.641(5) 0.2353(17) 0.092(13) Uani 1 1 d D . . . .
H3 H 0.832091 0.647892 0.280885 0.111 Uiso 1 1 calc R U . . .
B1 B 0.320(3) 0.721(3) 0.113(2) 0.054(7) Uani 1 1 d D . . . .
H1A H 0.257(3) 0.799(4) 0.153(2) 0.065 Uiso 1 1 calc DR U . . .
N7 N 0.332(2) 0.798(2) 0.0265(11) 0.046(4) Uani 1 1 d D U . . .
C6 C 0.288(3) 0.945(3) -0.0084(15) 0.054(6) Uani 1 1 d D U . . .
H6 H 0.243828 1.029860 0.018062 0.064 Uiso 1 1 calc R U . . .
C5 C 0.320(4) 0.945(4) -0.0878(17) 0.083(9) Uani 1 1 d D U . . .
H5 H 0.294613 1.029533 -0.127057 0.100 Uiso 1 1 calc R U . . .
N8 N 0.4066(17) 0.7142(19) -0.0296(10) 0.033(3) Uani 1 1 d D U . . .
N9 N 0.398(2) 0.800(3) -0.1029(14) 0.056(5) Uani 1 1 d . U . . .

loop_
_atom_site_aniso_label
_atom_site_aniso_U_11
_atom_site_aniso_U_22
_atom_site_aniso_U_33
_atom_site_aniso_U_23
_atom_site_aniso_U_13
_atom_site_aniso_U_12
Fe1 0.0230(16) 0.045(2) 0.051(2) 0.000(2) 0.0160(15) 0.0144(19)
N2 0.025(7) 0.022(8) 0.058(10) -0.001(7) 0.016(7) 0.011(6)
N5 0.027(6) 0.058(8) 0.048(7) 0.003(7) 0.014(6) 0.012(6)
C1 0.039(8) 0.052(9) 0.055(9) 0.014(7) 0.017(7) -0.004(7)
N4 0.043(7) 0.061(9) 0.054(8) -0.007(7) 0.024(7) 0.005(7)
N3 0.030(8) 0.034(10) 0.073(13) 0.008(9) 0.017(8) -0.005(7)
C2 0.053(8) 0.065(10) 0.060(9) -0.002(8) 0.020(7) 0.005(8)
N1 0.033(8) 0.042(10) 0.072(12) -0.002(9) 0.035(9) 0.003(7)
N6 0.042(10) 0.058(13) 0.054(11) -0.010(9) 0.006(8) 0.010(9)
C4 0.060(16) 0.14(3) 0.049(15) -0.024(17) 0.033(13) -0.031(18)
C3 0.039(13) 0.19(4) 0.052(16) -0.03(2) 0.010(12) -0.005(19)
B1 0.042(13) 0.037(14) 0.09(2) -0.022(14) 0.017(13) 0.012(11)
N7 0.033(7) 0.052(8) 0.056(8) -0.002(7) 0.015(6) -0.001(6)
C6 0.054(9) 0.032(8) 0.073(10) -0.006(7) 0.009(8) 0.012(7)
C5 0.084(12) 0.070(12) 0.092(12) 0.013(9) 0.007(9) -0.001(9)
N8 0.024(6) 0.034(7) 0.045(7) 0.003(6) 0.014(5) 0.009(5)
N9 0.046(8) 0.060(9) 0.062(9) 0.002(7) 0.015(7) -0.001(7)

loop_
_atom_type_symbol
_atom_type_description
_atom_type_scat_dispersion_real
_atom_type_scat_dispersion_imag
_atom_type_scat_source
C C 0.0033 0.0016 'International Tables Vol C Tables 4.2.6.8 and 6.1.1.4'
H H 0.0000 0.0000 'International Tables Vol C Tables 4.2.6.8 and 6.1.1.4'
B B 0.0013 0.0007 'International Tables Vol C Tables 4.2.6.8 and 6.1.1.4'
Fe Fe 0.3463 0.8444 'International Tables Vol C Tables 4.2.6.8 and 6.1.1.4'
N N 0.0061 0.0033 'International Tables Vol C Tables 4.2.6.8 and 6.1.1.4'

loop_
_geom_angle_atom_site_label_1
_geom_angle_atom_site_label_2
_geom_angle_atom_site_label_3
_geom_angle
_geom_angle_site_symmetry_1
_geom_angle_site_symmetry_3
_geom_angle_publ_flag
N2 Fe1 N2 180.0 . 3_665 ?
N5 Fe1 N2 92.5(7) 3_665 . ?
N5 Fe1 N2 92.5(7) . 3_665 ?
N5 Fe1 N2 87.5(7) 3_665 3_665 ?
N5 Fe1 N2 87.5(7) . . ?
N5 Fe1 N5 180.0 3_665 . ?
N5 Fe1 N8 89.8(7) 3_665 . ?
N5 Fe1 N8 90.2(7) 3_665 3_665 ?
N5 Fe1 N8 90.2(7) . . ?
N5 Fe1 N8 89.8(7) . 3_665 ?
N8 Fe1 N2 86.9(6) 3_665 3_665 ?
N8 Fe1 N2 86.9(6) . . ?
N8 Fe1 N2 93.1(6) . 3_665 ?
N8 Fe1 N2 93.1(6) 3_665 . ?
N8 Fe1 N8 180.0 3_665 . ?
N3 N2 Fe1 129.5(12) . . ?
N3 N2 N1 110.6(15) . . ?
N1 N2 Fe1 119.7(11) . . ?
N4 N5 Fe1 120.8(13) . . ?
N6 N5 Fe1 131.7(14) . . ?
N6 N5 N4 107.3(17) . . ?
N3 C1 H1 123.4 . . ?
N3 C1 C2 113.1(19) . . ?
C2 C1 H1 123.4 . . ?
N5 N4 B1 117.2(18) . . ?
C4 N4 N5 109.8(19) . . ?
C4 N4 B1 132.7(19) . . ?
N2 N3 C1 103.5(17) . . ?
C1 C2 H2 129.3 . . ?
N1 C2 C1 101(2) . . ?
N1 C2 H2 129.3 . . ?
N2 N1 B1 120.6(16) . . ?
C2 N1 N2 110.6(19) . . ?
C2 N1 B1 128(2) . . ?
N5 N6 C3 105.6(18) . . ?
N4 C4 H4 127.2 . . ?
N4 C4 C3 106(2) . . ?
C3 C4 H4 127.2 . . ?
N6 C3 H3 124.3 . . ?
C4 C3 N6 111(2) . . ?
C4 C3 H3 124.3 . . ?
N4 B1 H1A 112.9 . . ?
N1 B1 N4 104.7(19) . . ?
N1 B1 H1A 112.9 . . ?
N1 B1 N7 108(2) . . ?
N7 B1 N4 105.2(19) . . ?
N7 B1 H1A 112.9 . . ?
C6 N7 B1 133.1(18) . . ?
C6 N7 N8 107.6(17) . . ?
N8 N7 B1 119.2(17) . . ?
N7 C6 H6 126.0 . . ?
C5 C6 N7 108(2) . . ?
C5 C6 H6 126.0 . . ?
C6 C5 H5 125.3 . . ?
C6 C5 N9 109(3) . . ?
N9 C5 H5 125.3 . . ?
N7 N8 Fe1 120.6(13) . . ?
N9 N8 Fe1 129.4(13) . . ?
N9 N8 N7 110.0(16) . . ?
N8 N9 C5 104.6(19) . . ?

loop_
_geom_bond_atom_site_label_1
_geom_bond_atom_site_label_2
_geom_bond_distance
_geom_bond_site_symmetry_2
_geom_bond_publ_flag
Fe1 N2 1.991(14) 3_665 ?
Fe1 N2 1.991(14) . ?
Fe1 N5 1.931(18) 3_665 ?
Fe1 N5 1.931(19) . ?
Fe1 N8 1.950(15) 3_665 ?
Fe1 N8 1.950(15) . ?
N2 N3 1.317(15) . ?
N2 N1 1.34(2) . ?
N5 N4 1.39(2) . ?
N5 N6 1.35(2) . ?
C1 H1 0.9300 . ?
C1 N3 1.35(3) . ?
C1 C2 1.39(4) . ?
N4 C4 1.32(3) . ?
N4 B1 1.61(3) . ?
C2 H2 0.9300 . ?
C2 N1 1.34(3) . ?
N1 B1 1.49(3) . ?
N6 C3 1.36(3) . ?
C4 H4 0.9300 . ?
C4 C3 1.353(19) . ?
C3 H3 0.9300 . ?
B1 H1A 1.10(2) . ?
B1 N7 1.53(4) . ?
N7 C6 1.35(3) . ?
N7 N8 1.364(15) . ?
C6 H6 0.9300 . ?
C6 C5 1.338(18) . ?
C5 H5 0.9300 . ?
C5 N9 1.40(4) . ?
N8 N9 1.35(3) . ?

loop_
_geom_torsion_atom_site_label_1
_geom_torsion_atom_site_label_2
_geom_torsion_atom_site_label_3
_geom_torsion_atom_site_label_4
_geom_torsion
_geom_torsion_site_symmetry_1
_geom_torsion_site_symmetry_2
_geom_torsion_site_symmetry_3
_geom_torsion_site_symmetry_4
_geom_torsion_publ_flag
Fe1 N2 N3 C1 -177.8(15) . . . . ?
Fe1 N2 N1 C2 175.5(16) . . . . ?
Fe1 N2 N1 B1 4(3) . . . . ?
Fe1 N5 N4 C4 178.6(18) . . . . ?
Fe1 N5 N4 B1 4(3) . . . . ?
Fe1 N5 N6 C3 179(2) . . . . ?
Fe1 N8 N9 C5 -179.4(17) . . . . ?
N2 N1 B1 N4 -59(3) . . . . ?
N2 N1 B1 N7 52(3) . . . . ?
N5 N4 C4 C3 5(3) . . . . ?
N5 N4 B1 N1 55(3) . . . . ?
N5 N4 B1 N7 -59(2) . . . . ?
N5 N6 C3 C4 -1(4) . . . . ?
C1 C2 N1 N2 6(3) . . . . ?
C1 C2 N1 B1 177(2) . . . . ?
N4 N5 N6 C3 4(3) . . . . ?
N4 C4 C3 N6 -3(4) . . . . ?
N4 B1 N7 C6 -120(2) . . . . ?
N4 B1 N7 N8 57(2) . . . . ?
N3 N2 N1 C2 -9(3) . . . . ?
N3 N2 N1 B1 179(2) . . . . ?
N3 C1 C2 N1 -2(3) . . . . ?
C2 C1 N3 N2 -4(3) . . . . ?
C2 N1 B1 N4 131(2) . . . . ?
C2 N1 B1 N7 -117(3) . . . . ?
N1 N2 N3 C1 8(2) . . . . ?
N1 B1 N7 C6 129(2) . . . . ?
N1 B1 N7 N8 -55(2) . . . . ?
N6 N5 N4 C4 -6(3) . . . . ?
N6 N5 N4 B1 180(2) . . . . ?
C4 N4 B1 N1 -118(3) . . . . ?
C4 N4 B1 N7 129(3) . . . . ?
B1 N4 C4 C3 178(3) . . . . ?
B1 N7 C6 C5 -177(2) . . . . ?
B1 N7 N8 Fe1 -1(2) . . . . ?
B1 N7 N8 N9 177.0(18) . . . . ?
N7 C6 C5 N9 -4(3) . . . . ?
N7 N8 N9 C5 3(2) . . . . ?
C6 N7 N8 Fe1 176.4(14) . . . . ?
C6 N7 N8 N9 -5(2) . . . . ?
C6 C5 N9 N8 1(3) . . . . ?
N8 N7 C6 C5 6(3) . . . . ?

loop_
_twin_individual_id
_twin_individual_mass_fraction_refined
1 0.791(17)
2 0.072(9)
3 0.137(14)
